data_7709054
loop_
_publ_author_name
'Li, Yun-Lan'
'Wang, Hai-Ling'
'Zhu, Zhong-Hong'
'Li, Juan'
'Zou, Hua-Hong'
'Peng, Jin-Mei'
'Liang, Fu-Pei'

_publ_section_title
;
 Truncation reaction regulates the out-to-in growth mechanism to decrypt
 the formation of brucite-like dysprosium clusters.
;
_journal_issue 1
_journal_name_full 'Dalton transactions (Cambridge, England : 2003)'
_journal_page_first 197
_journal_page_last 202
_journal_paper_doi 10.1039/d1dt03137f
_journal_volume 51
_journal_year 2021
_chemical_formula_moiety 'C51 H64.69 Cl2.358 Dy7.997 N13.654 O28.95, 13[CH4O]'
_chemical_formula_sum 'C64 H116.69 Cl2.36 Dy8 N13.65 O41.95'
_chemical_formula_weight 3132.36
_space_group_crystal_system trigonal
_space_group_IT_number 167
_space_group_name_Hall '-R 3 2"c'
_space_group_name_H-M_alt 'R -3 c :H'
_atom_sites_solution_hydrogens mixed
_audit_creation_date 2021-11-11
_audit_creation_method
;
Olex2 1.5-dev
(compiled 2021.10.14 svn.r9718050b for OlexSys, GUI svn.r6396)
;
_audit_update_record
;
2021-11-21 deposited with the CCDC.	2021-11-25 downloaded from the CCDC.
;
_cell_angle_alpha 90
_cell_angle_beta 90
_cell_angle_gamma 120
_cell_formula_units_Z 12
_cell_length_a 31.8024(5)
_cell_length_b 31.8024(5)
_cell_length_c 32.0143(7)
_cell_measurement_reflns_used 22141
_cell_measurement_temperature 100.00(10)
_cell_measurement_theta_max 30.6310
_cell_measurement_theta_min 2.3010
_cell_volume 28041.1(9)
_computing_cell_refinement 'CrysAlisPro 1.171.40.80a (Rigaku OD, 2020)'
_computing_data_collection 'CrysAlisPro 1.171.40.80a (Rigaku OD, 2020)'
_computing_data_reduction 'CrysAlisPro 1.171.40.80a (Rigaku OD, 2020)'
_computing_molecular_graphics 'Olex2 1.5-dev (Dolomanov et al., 2009)'
_computing_publication_material 'Olex2 1.5-dev (Dolomanov et al., 2009)'
_computing_structure_refinement 'SHELXL 2018/3 (Sheldrick, 2015)'
_computing_structure_solution 'XT 2018/3 (Sheldrick, 2015)'
_diffrn_ambient_temperature 293(2)
_diffrn_detector_area_resol_mean 10.0000
_diffrn_detector_type HyPix
_diffrn_measured_fraction_theta_full 0.999
_diffrn_measured_fraction_theta_max 0.999
_diffrn_measurement_details
;
List of Runs (angles in degrees, time in seconds):

  # Type    Start    End  Width  t~exp~   \w     \q     \k     \f   Frames
#--------------------------------------------------------------------------
  1  \w    -12.00  84.00   0.50   40.00    --   10.14  59.00-144.00  192
  2  \w    -23.00  16.00   0.50   40.00    --   10.14 -99.00  60.00   78
  3  \w    -23.00  29.00   0.50   40.00    --   -9.28 -99.00 150.00  104
;
_diffrn_measurement_device 'four-circle diffractometer'
_diffrn_measurement_device_type 'XtaLAB Synergy, Dualflex, HyPix'
_diffrn_measurement_method '\w scans'
_diffrn_radiation_type MoK\a
_diffrn_radiation_wavelength 0.71073
_diffrn_reflns_av_R_equivalents 0.0349
_diffrn_reflns_av_unetI/netI 0.0213
_diffrn_reflns_Laue_measured_fraction_full 0.999
_diffrn_reflns_Laue_measured_fraction_max 0.999
_diffrn_reflns_limit_h_max 31
_diffrn_reflns_limit_h_min -37
_diffrn_reflns_limit_k_max 33
_diffrn_reflns_limit_k_min -37
_diffrn_reflns_limit_l_max 26
_diffrn_reflns_limit_l_min -38
_diffrn_reflns_number 40405
_diffrn_reflns_point_group_measured_fraction_full 0.999
_diffrn_reflns_point_group_measured_fraction_max 0.999
_diffrn_reflns_theta_full 25.027
_diffrn_reflns_theta_max 25.027
_diffrn_reflns_theta_min 2.334
_exptl_absorpt_coefficient_mu 6.472
_exptl_absorpt_correction_T_max 1.00000
_exptl_absorpt_correction_T_min 0.56920
_exptl_absorpt_correction_type multi-scan
_exptl_absorpt_process_details
;
CrysAlisPro 1.171.40.80a (Rigaku Oxford Diffraction, 2020)
Empirical absorption correction using spherical harmonics,
 implemented in SCALE3 ABSPACK scaling algorithm.
;
_exptl_crystal_colour colourless
_exptl_crystal_colour_primary colourless
_exptl_crystal_density_diffrn 2.226
_exptl_crystal_description block
_exptl_crystal_F_000 18000
_exptl_crystal_size_max 0.13
_exptl_crystal_size_mid 0.12
_exptl_crystal_size_min 0.1
_refine_diff_density_max 1.516
_refine_diff_density_min -1.022
_refine_diff_density_rms 0.164
_refine_ls_extinction_method none
_refine_ls_goodness_of_fit_ref 1.102
_refine_ls_hydrogen_treatment constr
_refine_ls_matrix_type full
_refine_ls_number_parameters 344
_refine_ls_number_reflns 5506
_refine_ls_number_restraints 52
_refine_ls_restrained_S_all 1.102
_refine_ls_R_factor_all 0.0506
_refine_ls_R_factor_gt 0.0392
_refine_ls_shift/su_max 0.002
_refine_ls_shift/su_mean 0.000
_refine_ls_structure_factor_coef Fsqd
_refine_ls_weighting_details 'w=1/[\s^2^(Fo^2^)+(0.0421P)^2^+926.8146P] where P=(Fo^2^+2Fc^2^)/3'
_refine_ls_weighting_scheme calc
_refine_ls_wR_factor_gt 0.0981
_refine_ls_wR_factor_ref 0.1085
_reflns_Friedel_coverage 0.000
_reflns_number_gt 4671
_reflns_number_total 5506
_reflns_threshold_expression 'I > 2\s(I)'
_cod_data_source_file d1dt03137f2.cif
_cod_data_source_block 20201012-lfp-lj-460_sq
_cod_depositor_comments 'Adding full bibliography for 7709053--7709055.cif.'
_cod_original_cell_volume 28041.1(11)
_cod_original_sg_symbol_H-M 'R -3 c'
_cod_database_code 7709054
_shelx_shelxl_version_number 2018/3
_shelx_space_group_comment
;
The symmetry employed for this shelxl refinement is uniquely defined
by the following loop, which should always be used as a source of
symmetry information in preference to the above space-group names.
They are only intended as comments.
;
_shelx_estimated_absorpt_t_max 0.564
_shelx_estimated_absorpt_t_min 0.487
_olex2_refinement_description
;
1. Fixed Uiso
 At 1.2 times of:
  All C(H) groups, All C(H,H) groups
 At 1.5 times of:
  All C(H,H,H) groups, All O(H,H) groups
2. Shared sites
{Cl1, O12}
{Cl2, O13}
3. Restrained distances
 N5-O8 = N5-O11
 1.25 with sigma of 0.02
 N5-O10
 1.24 with sigma of 0.02
 N5-O8 \\sim N5-O10 \\sim N5-O11
 with sigma of 0.02
 O8-O10 \\sim O10-O11 \\sim O11-O8
 with sigma of 0.04
4. Restrained planarity
 N5, O8, O10, O11
 with sigma of 0.1
5. Uiso/Uaniso restraints and constraints
N5 \\sim O8 \\sim O10 \\sim O11: within 2A with sigma of 0.04 and sigma for
terminal atoms of 0.08 within 2A
Uanis(O10) \\sim Ueq: with sigma of 0.001 and sigma for terminal atoms of 0.002
Uanis(Cl1) = Uanis(O12)
Uanis(Cl2) = Uanis(O13)
6. Rigid body (RIGU) restrains
 N5, O8, O10, O11
 with sigma for 1-2 distances of 0.004 and sigma for 1-3 distances of 0.004
7. Others
 Sof(O2)=Sof(N5)=Sof(O8)=Sof(O11)=1-FVAR(1)
 Sof(O6)=Sof(H10A)=Sof(H10B)=FVAR(1)
 Sof(O12)=Sof(H12A)=Sof(H12B)=1-FVAR(2)
 Sof(Cl1)=FVAR(2)
 Sof(H13A)=Sof(H13B)=1-FVAR(3)
 Sof(O13)=0.33333*(1-FVAR(4))
 Sof(Cl2)=0.33333*FVAR(4)
8.a Riding coordinates:
 O10(H10A,H10B), O12(H12A,H12B), O13(H13A,H13B)
8.b Rotating group:
 O9(H9A,H9B)
8.c Secondary CH2 refined with riding coordinates:
 C16(H16A,H16B), C14(H14A,H14B)
8.d Aromatic/amide H refined with riding coordinates:
 C12(H12), C9(H9), C7(H7), C4(H4), C10(H10), C2(H2), C3(H3)
8.e Idealised Me refined as rotating group:
 C17(H17A,H17B,H17C), C15(H15A,H15B,H15C)
;
_platon_squeeze_special_details
;
A solvent mask was calculated and 2790 electrons were 
found in a volume of 8907\%A^3^ in 1 void per unit cell. 
This is consistent with the presence of 13[CH4O] per Formula Unit 
which account for 2808 electrons per unit cell.
;
_platon_squeeze_void_probe_radius 1.20
_olex2_submission_special_instructions 'No special instructions were received'
_oxdiff_exptl_absorpt_empirical_details
;
Empirical correction (ABSPACK) includes:
- Absorption correction using spherical harmonics
- Frame scaling
;

loop_
_space_group_symop_operation_xyz
'x, y, z'
'-y, x-y, z'
'-x+y, -x, z'
'y, x, -z+1/2'
'x-y, -y, -z+1/2'
'-x, -x+y, -z+1/2'
'x+2/3, y+1/3, z+1/3'
'-y+2/3, x-y+1/3, z+1/3'
'-x+y+2/3, -x+1/3, z+1/3'
'y+2/3, x+1/3, -z+5/6'
'x-y+2/3, -y+1/3, -z+5/6'
'-x+2/3, -x+y+1/3, -z+5/6'
'x+1/3, y+2/3, z+2/3'
'-y+1/3, x-y+2/3, z+2/3'
'-x+y+1/3, -x+2/3, z+2/3'
'y+1/3, x+2/3, -z+7/6'
'x-y+1/3, -y+2/3, -z+7/6'
'-x+1/3, -x+y+2/3, -z+7/6'
'-x, -y, -z'
'y, -x+y, -z'
'x-y, x, -z'
'-y, -x, z-1/2'
'-x+y, y, z-1/2'
'x, x-y, z-1/2'
'-x+2/3, -y+1/3, -z+1/3'
'y+2/3, -x+y+1/3, -z+1/3'
'x-y+2/3, x+1/3, -z+1/3'
'-y+2/3, -x+1/3, z-1/6'
'-x+y+2/3, y+1/3, z-1/6'
'x+2/3, x-y+1/3, z-1/6'
'-x+1/3, -y+2/3, -z+2/3'
'y+1/3, -x+y+2/3, -z+2/3'
'x-y+1/3, x+2/3, -z+2/3'
'-y+1/3, -x+2/3, z+1/6'
'-x+y+1/3, y+2/3, z+1/6'
'x+1/3, x-y+2/3, z+1/6'

loop_
_atom_site_label
_atom_site_type_symbol
_atom_site_fract_x
_atom_site_fract_y
_atom_site_fract_z
_atom_site_U_iso_or_equiv
_atom_site_adp_type
_atom_site_occupancy
_atom_site_site_symmetry_order
_atom_site_calc_flag
_atom_site_refinement_flags_posn
_atom_site_refinement_flags_adp
_atom_site_refinement_flags_occupancy
_atom_site_disorder_assembly
_atom_site_disorder_group
Dy3 Dy 0.44949(2) 0.666667 0.416667 0.03178(15) Uani 1 2 d S T P A .
Dy5 Dy 0.333333 0.43858(2) 0.416667 0.03155(15) Uani 1 2 d S T P A .
Dy2 Dy 0.333333 0.55717(2) 0.416667 0.03489(15) Uani 1 2 d S T P A .
Dy4 Dy 0.43129(2) 0.56095(2) 0.47110(2) 0.03367(13) Uani 1 1 d . . . . .
Dy1 Dy 0.333333 0.666667 0.44671(4) 0.0281(5) Uani 0.497(3) 3 d S T . . .
O4 O 0.4950(2) 0.6397(2) 0.45949(18) 0.0371(13) Uani 1 1 d . . . . .
O3 O 0.50411(19) 0.75345(18) 0.42869(17) 0.0320(12) Uani 1 1 d . . . . .
O5 O 0.39431(19) 0.60906(19) 0.46548(18) 0.0346(12) Uani 1 1 d . . . . .
O9 O 0.4301(2) 0.5065(2) 0.52275(18) 0.0417(14) Uani 1 1 d . . . . .
H9A H 0.453542 0.499256 0.518539 0.062 Uiso 1 1 d R U . . .
H9B H 0.403117 0.477311 0.520959 0.062 Uiso 1 1 d R U . . .
O1 O 0.34600(19) 0.50508(18) 0.45958(17) 0.0332(12) Uani 1 1 d . . . . .
O7 O 0.4152(2) 0.4897(2) 0.43121(17) 0.0363(13) Uani 1 1 d . . . . .
N2 N 0.5012(2) 0.5521(2) 0.4538(2) 0.0351(15) Uani 1 1 d . . . . .
N3 N 0.4925(2) 0.5045(2) 0.4461(2) 0.0356(15) Uani 1 1 d . . . . .
C13 C 0.5437(3) 0.6619(3) 0.4675(3) 0.0368(19) Uani 1 1 d . . . . .
C8 C 0.5684(3) 0.6347(3) 0.4627(3) 0.0367(18) Uani 1 1 d . . . . .
N1 N 0.3811(3) 0.3961(2) 0.4233(2) 0.0347(15) Uani 1 1 d . . . . .
C12 C 0.5693(3) 0.7102(3) 0.4783(3) 0.0393(19) Uani 1 1 d . . . . .
H12 H 0.552494 0.726933 0.481638 0.047 Uiso 1 1 calc R U . . .
N4 N 0.6448(3) 0.7833(3) 0.4952(3) 0.057(2) Uani 1 1 d . . . . .
C9 C 0.6195(3) 0.6616(3) 0.4682(3) 0.043(2) Uani 1 1 d . . . . .
H9 H 0.636713 0.645184 0.465037 0.052 Uiso 1 1 calc R U . . .
C7 C 0.5473(3) 0.5848(3) 0.4542(3) 0.0394(19) Uani 1 1 d . . . . .
H7 H 0.568684 0.573748 0.448128 0.047 Uiso 1 1 calc R U . . .
O2 O 0.4136(5) 0.7049(4) 0.4567(5) 0.044(3) Uani 0.574(14) 1 d . . P A 2
C4 C 0.4588(3) 0.4022(3) 0.4322(3) 0.042(2) Uani 1 1 d . . . . .
H4 H 0.492187 0.421220 0.436028 0.050 Uiso 1 1 calc R U . . .
C6 C 0.4469(3) 0.4757(3) 0.4358(3) 0.0348(18) Uani 1 1 d . . . . .
C10 C 0.6449(3) 0.7092(3) 0.4778(3) 0.048(2) Uani 1 1 d . . . . .
H10 H 0.678529 0.724957 0.480024 0.057 Uiso 1 1 calc R U . . .
C2 C 0.3874(4) 0.3246(3) 0.4231(3) 0.044(2) Uani 1 1 d . . . . .
H2 H 0.372570 0.290953 0.421206 0.053 Uiso 1 1 calc R U . . .
C11 C 0.6199(3) 0.7352(3) 0.4844(3) 0.044(2) Uani 1 1 d . . . . .
C1 C 0.3601(3) 0.3474(3) 0.4203(2) 0.0355(18) Uani 1 1 d . . . . .
C5 C 0.4291(3) 0.4230(3) 0.4298(2) 0.0348(18) Uani 1 1 d . . . . .
C3 C 0.4368(3) 0.3525(3) 0.4288(3) 0.045(2) Uani 1 1 d . . . . .
H3 H 0.455586 0.337609 0.430258 0.053 Uiso 1 1 calc R U . . .
C16 C 0.6203(4) 0.8106(3) 0.5016(3) 0.051(2) Uani 1 1 d . . . . .
H16A H 0.595349 0.801342 0.480455 0.061 Uiso 1 1 calc R U . . .
H16B H 0.643512 0.844876 0.497912 0.061 Uiso 1 1 calc R U . . .
C17 C 0.5976(6) 0.8032(4) 0.5436(4) 0.080(4) Uani 1 1 d . . . . .
H17A H 0.578855 0.819249 0.544856 0.120 Uiso 1 1 calc R U . . .
H17B H 0.622527 0.816487 0.564586 0.120 Uiso 1 1 calc R U . . .
H17C H 0.576794 0.769099 0.548569 0.120 Uiso 1 1 calc R U . . .
C14 C 0.6963(4) 0.8077(4) 0.5083(4) 0.068(3) Uani 1 1 d . . . . .
H14A H 0.702395 0.832049 0.529386 0.082 Uiso 1 1 calc R U . . .
H14B H 0.703843 0.784185 0.520240 0.082 Uiso 1 1 calc R U . . .
C15 C 0.7267(5) 0.8306(6) 0.4717(5) 0.109(6) Uani 1 1 d . . . . .
H15A H 0.722529 0.805988 0.452009 0.164 Uiso 1 1 calc R U . . .
H15B H 0.760149 0.848729 0.480031 0.164 Uiso 1 1 calc R U . . .
H15C H 0.717420 0.852034 0.458912 0.164 Uiso 1 1 calc R U . . .
O6 O 0.3961(5) 0.6966(4) 0.4356(5) 0.021(3) Uani 0.426(14) 1 d . . P A 1
N5 N 0.4112(4) 0.5825(5) 0.5623(4) 0.062(4) Uani 0.574(14) 1 d D U P A 2
O8 O 0.3750(5) 0.5506(5) 0.5411(5) 0.082(5) Uani 0.574(14) 1 d D U P A 2
O10 O 0.4477(3) 0.6028(3) 0.5392(2) 0.0588(17) Uani 1 1 d D U . . .
H10A H 0.423335 0.587384 0.555143 0.088 Uiso 0.426(14) 1 d R U P A 1
H10B H 0.449885 0.630384 0.535942 0.088 Uiso 0.426(14) 1 d R U P A 1
O11 O 0.4067(8) 0.5898(7) 0.5989(5) 0.129(9) Uani 0.574(14) 1 d D U P A 2
Cl1 Cl 0.31666(17) 0.40720(14) 0.49648(14) 0.082(2) Uani 0.67(2) 1 d . . P A 3
Cl2 Cl 0.333333 0.666667 0.5225(2) 0.087(4) Uani 0.71(6) 3 d S T P A 5
O12 O 0.31666(17) 0.40720(14) 0.49648(14) 0.082(2) Uani 0.33(2) 1 d . . P A 4
H12A H 0.325840 0.424390 0.519215 0.123 Uiso 0.33(2) 1 d R U P A 4
H12B H 0.301440 0.378150 0.505815 0.123 Uiso 0.33(2) 1 d R U P A 4
O13 O 0.333333 0.666667 0.5225(2) 0.087(4) Uani 0.29(6) 3 d S T P A 6
H13A H 0.354470 0.666670 0.538705 0.130 Uiso 0.29(6) 1 d R U P A 6
H13B H 0.312200 0.666670 0.538705 0.130 Uiso 0.29(6) 1 d R U P A 6

loop_
_atom_site_aniso_label
_atom_site_aniso_U_11
_atom_site_aniso_U_22
_atom_site_aniso_U_33
_atom_site_aniso_U_23
_atom_site_aniso_U_13
_atom_site_aniso_U_12
Dy3 0.0223(2) 0.0256(3) 0.0485(3) 0.0028(2) 0.00139(11) 0.01282(13)
Dy5 0.0361(3) 0.0251(2) 0.0371(3) 0.00081(11) 0.0016(2) 0.01807(15)
Dy2 0.0250(3) 0.0229(2) 0.0575(4) -0.00141(12) -0.0028(2) 0.01250(13)
Dy4 0.0347(2) 0.0286(2) 0.0417(2) -0.00171(16) -0.00517(16) 0.01883(17)
Dy1 0.0246(6) 0.0246(6) 0.0351(8) 0.000 0.000 0.0123(3)
O4 0.032(3) 0.033(3) 0.049(3) 0.003(3) -0.001(3) 0.019(3)
O3 0.026(3) 0.026(3) 0.041(3) 0.002(2) 0.002(2) 0.011(2)
O5 0.031(3) 0.029(3) 0.046(3) -0.001(2) 0.000(2) 0.017(2)
O9 0.042(3) 0.039(3) 0.050(4) 0.001(3) 0.003(3) 0.025(3)
O1 0.038(3) 0.025(3) 0.038(3) 0.005(2) 0.008(2) 0.017(2)
O7 0.040(3) 0.034(3) 0.042(3) -0.004(2) -0.004(3) 0.024(3)
N2 0.039(4) 0.030(3) 0.041(4) 0.003(3) 0.001(3) 0.021(3)
N3 0.042(4) 0.035(4) 0.038(4) 0.003(3) 0.004(3) 0.025(3)
C13 0.029(4) 0.049(5) 0.035(4) 0.010(4) 0.002(3) 0.022(4)
C8 0.036(4) 0.040(5) 0.035(4) 0.001(4) -0.006(3) 0.021(4)
N1 0.048(4) 0.028(3) 0.035(4) -0.001(3) 0.000(3) 0.024(3)
C12 0.035(4) 0.029(4) 0.052(5) -0.001(4) -0.010(4) 0.014(4)
N4 0.045(5) 0.040(4) 0.080(6) -0.014(4) -0.027(4) 0.018(4)
C9 0.038(5) 0.051(5) 0.047(5) 0.002(4) 0.005(4) 0.027(4)
C7 0.030(4) 0.045(5) 0.046(5) 0.002(4) -0.003(4) 0.021(4)
O2 0.042(7) 0.039(7) 0.063(9) 0.010(6) 0.005(7) 0.028(6)
C4 0.050(5) 0.046(5) 0.041(5) -0.005(4) -0.001(4) 0.032(4)
C6 0.043(5) 0.038(4) 0.035(4) 0.000(3) 0.002(4) 0.029(4)
C10 0.028(4) 0.056(6) 0.060(6) -0.005(5) -0.008(4) 0.021(4)
C2 0.061(6) 0.037(5) 0.045(5) -0.005(4) 0.000(4) 0.032(5)
C11 0.039(5) 0.047(5) 0.047(5) -0.002(4) -0.014(4) 0.021(4)
C1 0.053(5) 0.041(5) 0.020(4) 0.003(3) 0.005(4) 0.029(4)
C5 0.047(5) 0.036(4) 0.032(4) -0.005(3) -0.002(4) 0.029(4)
C3 0.057(6) 0.046(5) 0.046(5) -0.005(4) -0.005(4) 0.038(5)
C16 0.046(5) 0.038(5) 0.060(6) -0.002(4) -0.014(5) 0.015(4)
C17 0.116(11) 0.053(7) 0.071(8) 0.001(6) 0.000(8) 0.042(7)
C14 0.058(7) 0.059(7) 0.077(8) 0.010(6) -0.014(6) 0.021(6)
C15 0.084(10) 0.117(13) 0.095(11) 0.036(10) -0.016(9) 0.027(9)
O6 0.018(6) 0.024(6) 0.023(7) 0.000(5) -0.002(5) 0.012(5)
N5 0.062(7) 0.073(9) 0.064(7) 0.007(6) 0.008(5) 0.045(6)
O8 0.068(7) 0.093(10) 0.086(10) 0.000(7) 0.002(7) 0.042(7)
O10 0.0592(19) 0.0591(19) 0.0597(19) -0.0006(10) 0.0002(10) 0.0307(12)
O11 0.158(19) 0.132(17) 0.074(8) -0.018(9) 0.016(9) 0.055(15)
Cl1 0.106(4) 0.064(3) 0.099(3) 0.027(2) 0.047(3) 0.060(3)
Cl2 0.091(5) 0.091(5) 0.079(6) 0.000 0.000 0.046(3)
O12 0.106(4) 0.064(3) 0.099(3) 0.027(2) 0.047(3) 0.060(3)
O13 0.091(5) 0.091(5) 0.079(6) 0.000 0.000 0.046(3)

loop_
_atom_type_symbol
_atom_type_description
_atom_type_scat_dispersion_real
_atom_type_scat_dispersion_imag
_atom_type_scat_source
C C 0.0033 0.0016 'International Tables Vol C Tables 4.2.6.8 and 6.1.1.4'
Cl Cl 0.1484 0.1585 'International Tables Vol C Tables 4.2.6.8 and 6.1.1.4'
Dy Dy -0.1892 4.4098 'International Tables Vol C Tables 4.2.6.8 and 6.1.1.4'
H H 0.0000 0.0000 'International Tables Vol C Tables 4.2.6.8 and 6.1.1.4'
N N 0.0061 0.0033 'International Tables Vol C Tables 4.2.6.8 and 6.1.1.4'
O O 0.0106 0.0060 'International Tables Vol C Tables 4.2.6.8 and 6.1.1.4'

loop_
_geom_angle_atom_site_label_1
_geom_angle_atom_site_label_2
_geom_angle_atom_site_label_3
_geom_angle
_geom_angle_site_symmetry_1
_geom_angle_site_symmetry_3
_geom_angle_publ_flag
Dy4 Dy3 Dy4 144.016(19) 11_565 . ?
O4 Dy3 Dy4 106.61(13) 11_565 . ?
O4 Dy3 Dy4 106.61(13) . 11_565 ?
O4 Dy3 Dy4 40.47(13) 11_565 11_565 ?
O4 Dy3 Dy4 40.46(13) . . ?
O4 Dy3 O4 79.5(3) . 11_565 ?
O4 Dy3 O3 71.23(18) 11_565 . ?
O4 Dy3 O3 71.24(18) . 11_565 ?
O4 Dy3 O3 95.58(18) 11_565 11_565 ?
O4 Dy3 O3 95.58(18) . . ?
O3 Dy3 Dy4 40.06(13) 11_565 . ?
O3 Dy3 Dy4 132.47(13) . . ?
O3 Dy3 Dy4 132.47(13) 11_565 11_565 ?
O3 Dy3 Dy4 40.06(13) . 11_565 ?
O3 Dy3 O3 163.2(2) . 11_565 ?
O5 Dy3 Dy4 166.84(13) . 11_565 ?
O5 Dy3 Dy4 40.89(13) 11_565 11_565 ?
O5 Dy3 Dy4 40.89(13) . . ?
O5 Dy3 Dy4 166.84(13) 11_565 . ?
O5 Dy3 O4 72.47(19) . . ?
O5 Dy3 O4 147.49(18) 11_565 . ?
O5 Dy3 O4 72.47(19) 11_565 11_565 ?
O5 Dy3 O4 147.50(18) . 11_565 ?
O5 Dy3 O3 60.23(18) 11_565 . ?
O5 Dy3 O3 60.23(18) . 11_565 ?
O5 Dy3 O3 126.83(18) . . ?
O5 Dy3 O3 126.83(18) 11_565 11_565 ?
O5 Dy3 O5 138.7(3) 11_565 . ?
O5 Dy3 O2 71.7(3) 11_565 11_565 ?
O5 Dy3 O2 78.5(4) . 11_565 ?
O5 Dy3 O2 71.7(3) . . ?
O5 Dy3 O2 78.6(3) 11_565 . ?
O5 Dy3 O6 75.2(3) 11_565 11_565 ?
O5 Dy3 O6 67.5(3) 11_565 . ?
O5 Dy3 O6 67.6(3) . 11_565 ?
O5 Dy3 O6 75.2(3) . . ?
O2 Dy3 Dy4 108.8(3) . . ?
O2 Dy3 Dy4 97.3(3) 11_565 . ?
O2 Dy3 O4 113.1(4) . . ?
O2 Dy3 O4 136.3(3) . 11_565 ?
O2 Dy3 O4 136.3(3) 11_565 . ?
O2 Dy3 O4 113.1(4) 11_565 11_565 ?
O2 Dy3 O3 128.0(3) 11_565 . ?
O2 Dy3 O3 66.2(3) . . ?
O6 Dy3 Dy4 115.9(3) . . ?
O6 Dy3 Dy4 97.0(3) . 11_565 ?
O6 Dy3 Dy4 115.9(3) 11_565 11_565 ?
O6 Dy3 Dy4 97.0(3) 11_565 . ?
O6 Dy3 O4 137.1(3) . 11_565 ?
O6 Dy3 O4 131.2(4) . . ?
O6 Dy3 O4 131.2(4) 11_565 11_565 ?
O6 Dy3 O4 137.1(3) 11_565 . ?
O6 Dy3 O3 120.5(3) 11_565 . ?
O6 Dy3 O3 75.9(3) . . ?
O6 Dy3 O3 75.9(3) 11_565 11_565 ?
O6 Dy3 O3 120.5(3) . 11_565 ?
O6 Dy3 O2 19.8(3) 11_565 11_565 ?
O6 Dy3 O2 68.1(7) . 11_565 ?
O6 Dy3 O6 50.5(7) . 11_565 ?
Dy2 Dy5 Dy4 53.990(8) . 12 ?
Dy2 Dy5 Dy4 53.992(8) . . ?
Dy4 Dy5 Dy4 107.982(16) . 12 ?
O1 Dy5 Dy2 36.53(13) 12 . ?
O1 Dy5 Dy2 36.53(13) . . ?
O1 Dy5 Dy4 83.13(13) . 12 ?
O1 Dy5 Dy4 83.13(13) 12 . ?
O1 Dy5 Dy4 34.40(13) . . ?
O1 Dy5 Dy4 34.39(13) 12 12 ?
O1 Dy5 O1 73.1(3) . 12 ?
O1 Dy5 N1 123.6(2) . . ?
O1 Dy5 N1 143.7(2) 12 . ?
O1 Dy5 N1 143.7(2) . 12 ?
O1 Dy5 N1 123.6(2) 12 12 ?
O1 Dy5 Cl1 137.72(14) 12 . ?
O1 Dy5 Cl1 72.35(15) 12 12 ?
O1 Dy5 Cl1 72.35(15) . . ?
O1 Dy5 Cl1 137.72(14) . 12 ?
O1 Dy5 O12 137.72(14) 12 . ?
O1 Dy5 O12 72.35(15) . . ?
O7 Dy5 Dy2 82.01(13) . . ?
O7 Dy5 Dy2 82.01(13) 12 . ?
O7 Dy5 Dy4 131.70(13) 12 . ?
O7 Dy5 Dy4 131.70(13) . 12 ?
O7 Dy5 Dy4 34.04(13) 12 12 ?
O7 Dy5 Dy4 34.04(13) . . ?
O7 Dy5 O1 68.33(18) . . ?
O7 Dy5 O1 98.39(19) . 12 ?
O7 Dy5 O1 98.39(19) 12 . ?
O7 Dy5 O1 68.33(18) 12 12 ?
O7 Dy5 O7 164.0(3) 12 . ?
O7 Dy5 N1 65.7(2) . . ?
O7 Dy5 N1 65.7(2) 12 12 ?
O7 Dy5 N1 130.2(2) 12 . ?
O7 Dy5 N1 130.2(2) . 12 ?
O7 Dy5 Cl1 93.57(17) 12 . ?
O7 Dy5 Cl1 90.76(17) 12 12 ?
O7 Dy5 Cl1 90.75(17) . . ?
O7 Dy5 Cl1 93.58(17) . 12 ?
O7 Dy5 O12 93.57(17) 12 . ?
O7 Dy5 O12 90.75(17) . . ?
N1 Dy5 Dy2 147.72(16) . . ?
N1 Dy5 Dy2 147.72(15) 12 . ?
N1 Dy5 Dy4 153.22(15) . 12 ?
N1 Dy5 Dy4 153.22(15) 12 . ?
N1 Dy5 Dy4 95.82(15) 12 12 ?
N1 Dy5 Dy4 95.82(15) . . ?
N1 Dy5 N1 64.6(3) 12 . ?
N1 Dy5 Cl1 76.20(18) . 12 ?
N1 Dy5 Cl1 77.24(17) . . ?
N1 Dy5 Cl1 77.24(17) 12 12 ?
N1 Dy5 Cl1 76.20(18) 12 . ?
N1 Dy5 O12 77.24(17) . . ?
N1 Dy5 O12 76.20(18) 12 . ?
Cl1 Dy5 Dy2 105.76(8) 12 . ?
Cl1 Dy5 Dy2 105.76(8) . . ?
Cl1 Dy5 Dy4 117.37(9) 12 . ?
Cl1 Dy5 Dy4 81.93(10) . . ?
O12 Dy5 Dy2 105.76(8) . . ?
O12 Dy5 Dy4 81.93(10) . . ?
Dy4 Dy2 Dy4 131.778(19) 12 . ?
O3 Dy2 Dy4 40.85(13) 3_565 12 ?
O3 Dy2 Dy4 123.35(13) 11_565 12 ?
O3 Dy2 Dy4 123.34(13) 3_565 . ?
O3 Dy2 Dy4 40.85(13) 11_565 . ?
O3 Dy2 O3 150.7(2) 3_565 11_565 ?
O5 Dy2 Dy4 167.89(13) 12 . ?
O5 Dy2 Dy4 41.81(13) . . ?
O5 Dy2 Dy4 167.89(13) . 12 ?
O5 Dy2 Dy4 41.81(13) 12 12 ?
O5 Dy2 O3 60.38(18) . 11_565 ?
O5 Dy2 O3 129.65(18) . 3_565 ?
O5 Dy2 O3 60.39(18) 12 3_565 ?
O5 Dy2 O3 129.65(18) 12 11_565 ?
O5 Dy2 O5 146.9(3) . 12 ?
O1 Dy2 Dy4 43.08(13) . . ?
O1 Dy2 Dy4 94.64(13) 12 . ?
O1 Dy2 Dy4 94.63(13) . 12 ?
O1 Dy2 Dy4 43.08(13) 12 12 ?
O1 Dy2 O3 81.25(18) . 3_565 ?
O1 Dy2 O3 75.50(18) 12 3_565 ?
O1 Dy2 O3 81.26(18) 12 11_565 ?
O1 Dy2 O3 75.51(18) . 11_565 ?
O1 Dy2 O5 135.63(19) . 12 ?
O1 Dy2 O5 135.63(19) 12 . ?
O1 Dy2 O5 74.78(19) . . ?
O1 Dy2 O5 74.78(19) 12 12 ?
O1 Dy2 O1 74.7(3) 12 . ?
O1 Dy2 O2 107.1(5) . 3_565 ?
O1 Dy2 O2 141.9(3) . 11_565 ?
O1 Dy2 O2 141.9(3) 12 3_565 ?
O1 Dy2 O2 107.1(5) 12 11_565 ?
O2 Dy2 Dy4 99.8(3) 11_565 . ?
O2 Dy2 Dy4 112.6(3) 3_565 . ?
O2 Dy2 O5 79.5(4) 11_565 . ?
O2 Dy2 O5 78.2(3) 3_565 . ?
O6 Dy2 Dy4 100.8(3) 3_565 12 ?
O6 Dy2 Dy4 100.8(3) 11_565 . ?
O6 Dy2 Dy4 122.1(3) 11_565 12 ?
O6 Dy2 Dy4 122.1(3) 3_565 . ?
O6 Dy2 O3 130.0(4) 3_565 11_565 ?
O6 Dy2 O3 78.6(4) 3_565 3_565 ?
O6 Dy2 O3 130.0(4) 11_565 3_565 ?
O6 Dy2 O3 78.6(4) 11_565 11_565 ?
O6 Dy2 O5 69.2(3) 3_565 12 ?
O6 Dy2 O5 69.3(3) 11_565 . ?
O6 Dy2 O5 81.6(3) 11_565 12 ?
O6 Dy2 O5 81.6(3) 3_565 . ?
O6 Dy2 O1 127.0(4) 3_565 . ?
O6 Dy2 O1 142.7(3) 3_565 12 ?
O6 Dy2 O1 127.0(4) 11_565 12 ?
O6 Dy2 O1 142.8(3) 11_565 . ?
O6 Dy2 O2 75.1(7) 11_565 3_565 ?
O6 Dy2 O2 20.5(3) 3_565 3_565 ?
O6 Dy2 O2 20.5(3) 11_565 11_565 ?
O6 Dy2 O2 75.1(7) 3_565 11_565 ?
O6 Dy2 O6 57.0(8) 3_565 11_565 ?
Dy3 Dy4 Dy5 112.796(11) . . ?
Dy2 Dy4 Dy3 60.924(11) . . ?
Dy2 Dy4 Dy5 60.121(11) . . ?
O4 Dy4 Dy3 42.77(13) . . ?
O4 Dy4 Dy5 144.79(15) . . ?
O4 Dy4 Dy2 103.70(13) . . ?
O4 Dy4 O5 74.84(18) . . ?
O4 Dy4 O9 125.5(2) . . ?
O4 Dy4 O1 144.97(18) . . ?
O4 Dy4 O7 125.7(2) . . ?
O4 Dy4 N2 74.7(2) . . ?
O4 Dy4 O8 114.6(3) . . ?
O4 Dy4 O10 74.1(2) . . ?
O3 Dy4 Dy3 42.90(13) 11_565 . ?
O3 Dy4 Dy5 72.12(12) 11_565 . ?
O3 Dy4 Dy2 43.26(13) 11_565 . ?
O3 Dy4 O4 75.56(19) 11_565 . ?
O3 Dy4 O5 62.48(19) 11_565 . ?
O3 Dy4 O9 153.18(19) 11_565 . ?
O3 Dy4 O1 76.12(18) 11_565 . ?
O3 Dy4 O7 77.33(18) 11_565 . ?
O3 Dy4 N2 97.2(2) 11_565 . ?
O3 Dy4 O8 125.1(3) 11_565 . ?
O3 Dy4 O10 133.4(2) 11_565 . ?
O5 Dy4 Dy3 41.37(13) . . ?
O5 Dy4 Dy5 101.61(13) . . ?
O5 Dy4 Dy2 42.60(13) . . ?
O5 Dy4 O9 133.9(2) . . ?
O5 Dy4 O1 74.01(17) . . ?
O5 Dy4 O7 128.80(18) . . ?
O5 Dy4 N2 146.8(2) . . ?
O5 Dy4 O8 68.8(4) . . ?
O5 Dy4 O10 75.9(2) . . ?
O9 Dy4 Dy3 163.90(15) . . ?
O9 Dy4 Dy5 82.66(15) . . ?
O9 Dy4 Dy2 128.83(15) . . ?
O9 Dy4 O1 88.11(19) . . ?
O9 Dy4 O7 76.48(19) . . ?
O9 Dy4 N2 76.0(2) . . ?
O9 Dy4 O8 65.1(4) . . ?
O9 Dy4 O10 72.7(2) . . ?
O1 Dy4 Dy3 102.25(12) . . ?
O1 Dy4 Dy5 33.86(12) . . ?
O1 Dy4 Dy2 41.38(12) . . ?
O1 Dy4 O7 66.24(18) . . ?
O1 Dy4 N2 129.3(2) . . ?
O1 Dy4 O8 67.5(3) . . ?
O1 Dy4 O10 112.9(2) . . ?
O7 Dy4 Dy3 118.89(13) . . ?
O7 Dy4 Dy5 32.48(13) . . ?
O7 Dy4 Dy2 86.43(13) . . ?
O7 Dy4 N2 63.3(2) . . ?
O7 Dy4 O8 119.4(3) . . ?
O7 Dy4 O10 149.1(2) . . ?
N2 Dy4 Dy3 105.68(15) . . ?
N2 Dy4 Dy5 95.79(16) . . ?
N2 Dy4 Dy2 136.55(16) . . ?
N2 Dy4 O8 137.6(3) . . ?
N2 Dy4 O10 107.6(2) . . ?
O8 Dy4 Dy3 107.2(3) . . ?
O8 Dy4 Dy5 95.4(3) . . ?
O8 Dy4 Dy2 83.6(3) . . ?
O10 Dy4 Dy3 91.83(17) . . ?
O10 Dy4 Dy5 140.04(17) . . ?
O10 Dy4 Dy2 113.60(16) . . ?
O10 Dy4 O8 45.8(3) . . ?
O2 Dy1 O2 118.0(2) 2_665 . ?
O2 Dy1 O2 118.0(2) 3_565 . ?
O6 Dy1 Dy2 116.7(3) 11_565 3_565 ?
O6 Dy1 Dy2 38.0(3) 12 3_565 ?
O6 Dy1 Dy2 140.9(5) . 3_565 ?
O6 Dy1 Dy2 78.6(3) 10_455 3_565 ?
O6 Dy1 Dy2 85.5(4) 3_565 3_565 ?
O6 Dy1 Dy2 30.9(4) 2_665 3_565 ?
O6 Dy1 O2 19.8(5) 3_565 3_565 ?
O6 Dy1 O2 120.9(5) 3_565 2_665 ?
O6 Dy1 O2 120.9(5) . 2_665 ?
O6 Dy1 O2 19.8(5) 2_665 2_665 ?
O6 Dy1 O2 120.9(5) . 3_565 ?
O6 Dy1 O2 120.9(5) 2_665 3_565 ?
O6 Dy1 O6 126.1(4) 3_565 10_455 ?
O6 Dy1 O6 116.1(3) 2_665 3_565 ?
O6 Dy1 O6 58.0(7) 3_565 12 ?
O6 Dy1 O6 62.4(7) . 10_455 ?
O6 Dy1 O6 116.1(3) 3_565 . ?
O6 Dy1 O6 79.8(5) 12 10_455 ?
O6 Dy1 O6 58.0(7) 2_665 10_455 ?
O6 Dy1 O6 126.1(4) 2_665 11_565 ?
O6 Dy1 O6 116.1(3) 2_665 . ?
O6 Dy1 O6 62.4(7) 3_565 11_565 ?
O6 Dy1 O6 62.3(7) 2_665 12 ?
O6 Dy1 O6 58.0(7) . 11_565 ?
O6 Dy1 O6 126.1(4) . 12 ?
O6 Dy1 O6 79.8(5) 12 11_565 ?
O6 Dy1 O6 79.8(5) 10_455 11_565 ?
Dy4 O4 Dy3 96.8(2) . . ?
C13 O4 Dy3 129.9(5) . . ?
C13 O4 Dy4 132.6(5) . . ?
Dy2 O3 Dy3 95.05(18) 2_665 . ?
Dy4 O3 Dy3 97.04(19) 11_565 . ?
Dy4 O3 Dy2 95.89(19) 11_565 2_665 ?
Dy3 O5 Dy2 97.7(2) . . ?
Dy4 O5 Dy3 97.7(2) . . ?
Dy4 O5 Dy2 95.59(19) . . ?
Dy4 O9 H9A 111.7 . . ?
Dy4 O9 H9B 111.6 . . ?
H9A O9 H9B 102.4 . . ?
Dy5 O1 Dy4 111.7(2) . . ?
Dy2 O1 Dy5 106.1(2) . . ?
Dy2 O1 Dy4 95.54(18) . . ?
Dy5 O7 Dy4 113.5(2) . . ?
C6 O7 Dy5 125.0(5) . . ?
C6 O7 Dy4 115.1(5) . . ?
N3 N2 Dy4 117.4(5) . . ?
C7 N2 Dy4 129.0(6) . . ?
C7 N2 N3 113.3(7) . . ?
C6 N3 N2 110.3(6) . . ?
O4 C13 C8 119.2(7) . . ?
O4 C13 C12 120.5(7) . . ?
C12 C13 C8 120.2(8) . . ?
C9 C8 C13 115.5(8) . . ?
C7 C8 C13 127.0(8) . . ?
C7 C8 C9 117.5(8) . . ?
C1 N1 Dy5 121.9(5) . . ?
C5 N1 Dy5 118.3(5) . . ?
C5 N1 C1 119.8(7) . . ?
C13 C12 H12 118.8 . . ?
C13 C12 C11 122.4(8) . . ?
C11 C12 H12 118.8 . . ?
C11 N4 C16 121.7(8) . . ?
C11 N4 C14 121.8(8) . . ?
C16 N4 C14 115.6(8) . . ?
C8 C9 H9 117.7 . . ?
C10 C9 C8 124.5(8) . . ?
C10 C9 H9 117.7 . . ?
N2 C7 C8 128.0(8) . . ?
N2 C7 H7 116.0 . . ?
C8 C7 H7 116.0 . . ?
Dy2 O2 Dy3 97.9(5) 2_665 . ?
Dy1 O2 Dy3 110.5(6) . . ?
Dy1 O2 Dy2 104.0(6) . 2_665 ?
C5 C4 H4 121.2 . . ?
C3 C4 H4 121.2 . . ?
C3 C4 C5 117.6(9) . . ?
O7 C6 N3 124.5(7) . . ?
O7 C6 C5 116.5(7) . . ?
N3 C6 C5 119.0(7) . . ?
C9 C10 H10 120.2 . . ?
C9 C10 C11 119.6(8) . . ?
C11 C10 H10 120.2 . . ?
C1 C2 H2 120.6 . . ?
C3 C2 H2 120.6 . . ?
C3 C2 C1 118.9(8) . . ?
C12 C11 C10 117.7(8) . . ?
N4 C11 C12 121.6(8) . . ?
N4 C11 C10 120.7(8) . . ?
N1 C1 C2 121.1(8) . . ?
N1 C1 C1 115.8(5) . 12 ?
C2 C1 C1 123.1(5) . 12 ?
N1 C5 C4 121.8(8) . . ?
N1 C5 C6 114.3(7) . . ?
C4 C5 C6 123.9(8) . . ?
C4 C3 C2 120.8(8) . . ?
C4 C3 H3 119.6 . . ?
C2 C3 H3 119.6 . . ?
N4 C16 H16A 108.9 . . ?
N4 C16 H16B 108.9 . . ?
N4 C16 C17 113.4(9) . . ?
H16A C16 H16B 107.7 . . ?
C17 C16 H16A 108.9 . . ?
C17 C16 H16B 108.9 . . ?
C16 C17 H17A 109.5 . . ?
C16 C17 H17B 109.5 . . ?
C16 C17 H17C 109.5 . . ?
H17A C17 H17B 109.5 . . ?
H17A C17 H17C 109.5 . . ?
H17B C17 H17C 109.5 . . ?
N4 C14 H14A 110.0 . . ?
N4 C14 H14B 110.0 . . ?
H14A C14 H14B 108.4 . . ?
C15 C14 N4 108.4(10) . . ?
C15 C14 H14A 110.0 . . ?
C15 C14 H14B 110.0 . . ?
C14 C15 H15A 109.5 . . ?
C14 C15 H15B 109.5 . . ?
C14 C15 H15C 109.5 . . ?
H15A C15 H15B 109.5 . . ?
H15A C15 H15C 109.5 . . ?
H15B C15 H15C 109.5 . . ?
Dy2 O6 Dy3 100.1(5) 2_665 . ?
Dy2 O6 Dy1 102.9(6) 2_665 10_455 ?
Dy2 O6 Dy1 102.9(6) 2_665 11_565 ?
Dy2 O6 Dy1 102.9(6) 2_665 12 ?
Dy1 O6 Dy3 132.0(6) . . ?
Dy1 O6 Dy3 107.3(5) 12 . ?
Dy1 O6 Dy3 107.3(5) 11_565 . ?
Dy1 O6 Dy3 107.3(5) 10_455 . ?
Dy1 O6 Dy2 125.8(6) . 2_665 ?
Dy1 O6 Dy1 0.0 10_455 12 ?
Dy1 O6 Dy1 53.8(4) . 12 ?
Dy1 O6 Dy1 0.0 10_455 11_565 ?
Dy1 O6 Dy1 53.8(4) . 11_565 ?
Dy1 O6 Dy1 0.0 12 11_565 ?
Dy1 O6 Dy1 53.8(4) . 10_455 ?
O10 N5 O8 109.3(11) . . ?
O11 N5 O8 121.1(14) . . ?
O11 N5 O10 129.6(14) . . ?
N5 O8 Dy4 93.6(8) . . ?
Dy4 O10 H10A 109.4 . . ?
Dy4 O10 H10B 109.5 . . ?
N5 O10 Dy4 110.6(7) . . ?
H10A O10 H10B 104.5 . . ?
Dy1 Cl2 H13A 128(10) . 3_565 ?
Dy1 Cl2 H13A 128(10) . 2_665 ?
Dy1 Cl2 H13B 128(10) . 2_665 ?
Dy1 Cl2 H13B 128(10) . 3_565 ?
H13A Cl2 H13B 46.6 3_565 2_665 ?
H13A Cl2 H13B 104.5 3_565 3_565 ?
H13A Cl2 H13B 104.5 2_665 2_665 ?
H13A Cl2 H13B 46.6 2_665 3_565 ?
H13B Cl2 H13B 86.5 2_665 3_565 ?
Dy5 O12 H12A 128.2 . . ?
Dy5 O12 H12B 129.2 . . ?
H12A O12 H12B 102.6 . . ?
Dy1 O13 H13A 128(10) . 2_665 ?
Dy1 O13 H13A 128(10) . 3_565 ?
Dy1 O13 H13A 127.7 . . ?
Dy1 O13 H13B 127.7 . . ?
Dy1 O13 H13B 128(10) . 2_665 ?
Dy1 O13 H13B 128(10) . 3_565 ?
H13A O13 H13A 86.5 . 2_665 ?
H13A O13 H13B 104.5 . . ?
H13A O13 H13B 46.6 . 3_565 ?
H13A O13 H13B 104.5 3_565 3_565 ?
H13A O13 H13B 46.6 . 2_665 ?
H13A O13 H13B 46.6 2_665 3_565 ?
H13A O13 H13B 104.5 2_665 2_665 ?
H13A O13 H13B 46.6 3_565 2_665 ?
H13B O13 H13A 46.6 . 2_665 ?
H13B O13 H13B 86.5 2_665 3_565 ?
H13B O13 H13B 86.5 . 3_565 ?
H13B O13 H13B 86.4 . 2_665 ?

loop_
_geom_bond_atom_site_label_1
_geom_bond_atom_site_label_2
_geom_bond_distance
_geom_bond_site_symmetry_2
_geom_bond_publ_flag
Dy3 Dy4 3.5678(4) . ?
Dy3 Dy4 3.5678(4) 11_565 ?
Dy3 O4 2.440(5) . ?
Dy3 O4 2.440(5) 11_565 ?
Dy3 O3 2.447(5) . ?
Dy3 O3 2.447(5) 11_565 ?
Dy3 O5 2.380(5) 11_565 ?
Dy3 O5 2.380(5) . ?
Dy3 O2 2.412(12) 11_565 ?
Dy3 O2 2.412(12) . ?
Dy3 O6 2.403(12) 11_565 ?
Dy3 O6 2.403(12) . ?
Dy5 Dy2 3.7715(7) . ?
Dy5 Dy4 3.9701(5) . ?
Dy5 Dy4 3.9703(5) 12 ?
Dy5 O1 2.381(5) 12 ?
Dy5 O1 2.381(5) . ?
Dy5 O7 2.325(6) . ?
Dy5 O7 2.325(6) 12 ?
Dy5 N1 2.496(6) . ?
Dy5 N1 2.496(6) 12 ?
Dy5 Cl1 2.697(4) . ?
Dy5 Cl1 2.697(4) 12 ?
Dy5 O12 2.697(4) . ?
Dy2 Dy4 3.5186(4) 12 ?
Dy2 Dy4 3.5186(4) . ?
Dy2 O3 2.424(5) 3_565 ?
Dy2 O3 2.424(5) 11_565 ?
Dy2 O5 2.393(5) 12 ?
Dy2 O5 2.393(5) . ?
Dy2 O1 2.337(5) . ?
Dy2 O1 2.337(5) 12 ?
Dy2 O2 2.352(12) 11_565 ?
Dy2 O2 2.352(11) 3_565 ?
Dy2 O6 2.284(12) 3_565 ?
Dy2 O6 2.284(12) 11_565 ?
Dy4 O4 2.332(6) . ?
Dy4 O3 2.314(5) 11_565 ?
Dy4 O5 2.357(5) . ?
Dy4 O9 2.382(6) . ?
Dy4 O1 2.415(5) . ?
Dy4 O7 2.423(5) . ?
Dy4 N2 2.442(7) . ?
Dy4 O8 2.782(14) . ?
Dy4 O10 2.471(7) . ?
Dy1 O2 2.233(14) . ?
Dy1 O2 2.233(14) 2_665 ?
Dy1 O2 2.233(14) 3_565 ?
Dy1 O6 2.336(16) 11_565 ?
Dy1 O6 1.766(13) 3_565 ?
Dy1 O6 2.336(16) 10_455 ?
Dy1 O6 1.766(13) . ?
Dy1 O6 2.336(16) 12 ?
Dy1 O6 1.766(13) 2_665 ?
Dy1 Cl2 2.425(8) . ?
Dy1 O13 2.425(8) . ?
O4 C13 1.369(10) . ?
O9 H9A 0.8935 . ?
O9 H9B 0.8958 . ?
O7 C6 1.300(9) . ?
N2 N3 1.419(9) . ?
N2 C7 1.304(11) . ?
N3 C6 1.312(11) . ?
C13 C8 1.438(11) . ?
C13 C12 1.375(12) . ?
C8 C9 1.419(12) . ?
C8 C7 1.406(12) . ?
N1 C1 1.349(10) . ?
N1 C5 1.341(11) . ?
C12 H12 0.9300 . ?
C12 C11 1.409(12) . ?
N4 C11 1.369(12) . ?
N4 C16 1.441(12) . ?
N4 C14 1.482(13) . ?
C9 H9 0.9300 . ?
C9 C10 1.349(13) . ?
C7 H7 0.9300 . ?
C4 H4 0.9300 . ?
C4 C5 1.403(11) . ?
C4 C3 1.375(12) . ?
C6 C5 1.487(11) . ?
C10 H10 0.9300 . ?
C10 C11 1.419(13) . ?
C2 H2 0.9300 . ?
C2 C1 1.385(12) . ?
C2 C3 1.378(13) . ?
C1 C1 1.493(17) 12 ?
C3 H3 0.9300 . ?
C16 H16A 0.9700 . ?
C16 H16B 0.9700 . ?
C16 C17 1.490(16) . ?
C17 H17A 0.9600 . ?
C17 H17B 0.9600 . ?
C17 H17C 0.9600 . ?
C14 H14A 0.9700 . ?
C14 H14B 0.9700 . ?
C14 C15 1.462(18) . ?
C15 H15A 0.9600 . ?
C15 H15B 0.9600 . ?
C15 H15C 0.9600 . ?
N5 O8 1.282(11) . ?
N5 O10 1.250(10) . ?
N5 O11 1.216(11) . ?
O10 H10A 0.8499 . ?
O10 H10B 0.8502 . ?
Cl2 H13A 1(10) 3_565 ?
Cl2 H13A 1(10) 2_665 ?
Cl2 H13B 1(10) 2_665 ?
Cl2 H13B 1(10) 3_565 ?
O12 H12A 0.8686 . ?
O12 H12B 0.8544 . ?
O13 H13A 0.8500 . ?
O13 H13A 1(10) 3_565 ?
O13 H13A 1(10) 2_665 ?
O13 H13B 1(10) 3_565 ?
O13 H13B 1(10) 2_665 ?
O13 H13B 0.8500 . ?

loop_
_geom_torsion_atom_site_label_1
_geom_torsion_atom_site_label_2
_geom_torsion_atom_site_label_3
_geom_torsion_atom_site_label_4
_geom_torsion
_geom_torsion_site_symmetry_1
_geom_torsion_site_symmetry_2
_geom_torsion_site_symmetry_3
_geom_torsion_site_symmetry_4
_geom_torsion_publ_flag
Dy3 O4 C13 C8 -130.8(6) . . . . ?
Dy3 O4 C13 C12 46.6(11) . . . . ?
Dy5 O7 C6 N3 -176.4(6) . . . . ?
Dy5 O7 C6 C5 2.0(10) . . . . ?
Dy5 N1 C1 C2 178.5(6) . . . . ?
Dy5 N1 C1 C1 -0.4(11) . . . 12 ?
Dy5 N1 C5 C4 -177.4(6) . . . . ?
Dy5 N1 C5 C6 4.9(9) . . . . ?
Dy2 Dy1 O6 Dy3 -127.5(7) 3_565 . . . ?
Dy2 Dy1 O6 Dy2 32.4(13) 3_565 . . 2_665 ?
Dy2 Dy1 O6 Dy1 -46.9(6) 3_565 . . 11_565 ?
Dy2 Dy1 O6 Dy1 -46.9(6) 3_565 . . 12 ?
Dy2 Dy1 O6 Dy1 -46.9(6) 3_565 . . 10_455 ?
Dy4 O4 C13 C8 36.5(11) . . . . ?
Dy4 O4 C13 C12 -146.1(6) . . . . ?
Dy4 O7 C6 N3 -26.5(10) . . . . ?
Dy4 O7 C6 C5 151.9(5) . . . . ?
Dy4 N2 N3 C6 21.6(8) . . . . ?
Dy4 N2 C7 C8 -3.7(13) . . . . ?
O4 C13 C8 C9 175.0(7) . . . . ?
O4 C13 C8 C7 -6.5(13) . . . . ?
O4 C13 C12 C11 -176.3(8) . . . . ?
O7 C6 C5 N1 -4.5(11) . . . . ?
O7 C6 C5 C4 177.8(8) . . . . ?
N2 N3 C6 O7 3.4(11) . . . . ?
N2 N3 C6 C5 -174.9(7) . . . . ?
N3 N2 C7 C8 -176.9(8) . . . . ?
N3 C6 C5 N1 173.9(7) . . . . ?
N3 C6 C5 C4 -3.7(12) . . . . ?
C13 C8 C9 C10 0.8(13) . . . . ?
C13 C8 C7 N2 -8.9(15) . . . . ?
C13 C12 C11 N4 -180.0(9) . . . . ?
C13 C12 C11 C10 2.0(14) . . . . ?
C8 C13 C12 C11 1.1(13) . . . . ?
C8 C9 C10 C11 2.2(15) . . . . ?
C12 C13 C8 C9 -2.5(12) . . . . ?
C12 C13 C8 C7 176.1(8) . . . . ?
C9 C8 C7 N2 169.6(8) . . . . ?
C9 C10 C11 C12 -3.6(14) . . . . ?
C9 C10 C11 N4 178.3(9) . . . . ?
C7 N2 N3 C6 -164.3(7) . . . . ?
C7 C8 C9 C10 -177.9(9) . . . . ?
C11 N4 C16 C17 81.1(12) . . . . ?
C11 N4 C14 C15 94.0(14) . . . . ?
C1 N1 C5 C4 2.1(12) . . . . ?
C1 N1 C5 C6 -175.5(7) . . . . ?
C1 C2 C3 C4 1.0(13) . . . . ?
C5 N1 C1 C2 -1.0(11) . . . . ?
C5 N1 C1 C1 -180.0(8) . . . 12 ?
C5 C4 C3 C2 0.0(13) . . . . ?
C3 C4 C5 N1 -1.6(13) . . . . ?
C3 C4 C5 C6 175.8(8) . . . . ?
C3 C2 C1 N1 -0.5(12) . . . . ?
C3 C2 C1 C1 178.3(9) . . . 12 ?
C16 N4 C11 C12 1.2(15) . . . . ?
C16 N4 C11 C10 179.2(9) . . . . ?
C16 N4 C14 C15 -96.6(14) . . . . ?
C14 N4 C11 C12 170.0(9) . . . . ?
C14 N4 C11 C10 -12.0(15) . . . . ?
C14 N4 C16 C17 -88.4(12) . . . . ?
O6 Dy1 O6 Dy3 -128.8(13) 10_455 . . . ?
O6 Dy1 O6 Dy3 -151.46(18) 2_665 . . . ?
O6 Dy1 O6 Dy3 -33.5(6) 11_565 . . . ?
O6 Dy1 O6 Dy3 -9.8(17) 3_565 . . . ?
O6 Dy1 O6 Dy3 -77.9(12) 12 . . . ?
O6 Dy1 O6 Dy2 150.05(8) 3_565 . . 2_665 ?
O6 Dy1 O6 Dy2 126.3(13) 11_565 . . 2_665 ?
O6 Dy1 O6 Dy2 31.0(5) 10_455 . . 2_665 ?
O6 Dy1 O6 Dy2 8.4(16) 2_665 . . 2_665 ?
O6 Dy1 O6 Dy2 82.0(11) 12 . . 2_665 ?
O6 Dy1 O6 Dy1 -48.2(5) 10_455 . . 11_565 ?
O6 Dy1 O6 Dy1 2.8(7) 12 . . 11_565 ?
O6 Dy1 O6 Dy1 70.8(8) 3_565 . . 11_565 ?
O6 Dy1 O6 Dy1 70.8(8) 3_565 . . 12 ?
O6 Dy1 O6 Dy1 -70.8(8) 2_665 . . 10_455 ?
O6 Dy1 O6 Dy1 47.1(5) 11_565 . . 11_565 ?
O6 Dy1 O6 Dy1 47.1(5) 11_565 . . 12 ?
O6 Dy1 O6 Dy1 70.8(8) 3_565 . . 10_455 ?
O6 Dy1 O6 Dy1 2.8(7) 12 . . 10_455 ?
O6 Dy1 O6 Dy1 2.8(7) 12 . . 12 ?
O6 Dy1 O6 Dy1 -48.2(5) 10_455 . . 12 ?
O6 Dy1 O6 Dy1 -70.8(8) 2_665 . . 11_565 ?
O6 Dy1 O6 Dy1 -48.2(5) 10_455 . . 10_455 ?
O6 Dy1 O6 Dy1 47.1(5) 11_565 . . 10_455 ?
O6 Dy1 O6 Dy1 -70.8(8) 2_665 . . 12 ?
O8 N5 O10 Dy4 -8.8(14) . . . . ?
O10 N5 O8 Dy4 7.3(11) . . . . ?
O11 N5 O8 Dy4 -174.0(16) . . . . ?
O11 N5 O10 Dy4 172.7(17) . . . . ?

loop_
_platon_squeeze_void_nr
_platon_squeeze_void_average_x
_platon_squeeze_void_average_y
_platon_squeeze_void_average_z
_platon_squeeze_void_volume
_platon_squeeze_void_count_electrons
_platon_squeeze_void_content
1 -0.111 -0.152 -0.002 8907 2790 '156 MeOH'
